data_7002465
loop_
_publ_author_name
'Palacios, Mar\'ia A.'
'Rodr\'iguez-Di\'eguez, Antonio'
'Sironi, Angelo'
'Herrera, Juan Manuel'
'Mota, Antonio J.'
'Cano, Joan'
'Colacio, Enrique'

_publ_section_title
;
 Enhanced ferromagnetic interaction in metallacyclic complexes
 incorporating m-phenylenediamidato bridges.
;
_journal_issue 40
_journal_name_full 'Dalton Transactions'
_journal_page_first 8538
_journal_page_last 8547
_journal_paper_doi 10.1039/b903986d
_journal_year 2009
_chemical_formula_sum 'C54 H36 F6 N12 Ni2 O6 P'
_chemical_formula_weight 1211.34
_chemical_name_systematic
;
?
;
_space_group_IT_number 176
_symmetry_cell_setting hexagonal
_symmetry_space_group_name_Hall '-P 6c'
_symmetry_space_group_name_H-M 'P 63/m'
_atom_sites_solution_hydrogens geom
_atom_sites_solution_primary direct
_atom_sites_solution_secondary difmap
_audit_creation_method SHELXL-97
_cell_angle_alpha 90.00
_cell_angle_beta 90.00
_cell_angle_gamma 120.00
_cell_formula_units_Z 2
_cell_length_a 13.790(2)
_cell_length_b 13.790(2)
_cell_length_c 21.995(4)
_cell_measurement_reflns_used 5120
_cell_measurement_temperature 150(2)
_cell_measurement_theta_max 21.776
_cell_measurement_theta_min 2.518
_cell_volume 3622.3(10)
_computing_cell_refinement 'Bruker APEXII'
_computing_data_collection 'Bruker APEXII'
_computing_data_reduction 'Bruker APEXII'
_computing_molecular_graphics 'Bruker SHELXTL'
_computing_publication_material 'SHELXL-97 (Sheldrick, 1997)'
_computing_structure_refinement 'SHELXL-97 (Sheldrick, 1997)'
_computing_structure_solution 'SHELXS-97 (Sheldrick, 1990)'
_diffrn_ambient_temperature 150(2)
_diffrn_measured_fraction_theta_full 0.998
_diffrn_measured_fraction_theta_max 0.998
_diffrn_radiation_monochromator graphite
_diffrn_radiation_source 'fine-focus sealed tube'
_diffrn_radiation_type MoK\a
_diffrn_radiation_wavelength 0.71073
_diffrn_reflns_av_R_equivalents 0.0739
_diffrn_reflns_av_sigmaI/netI 0.0280
_diffrn_reflns_limit_h_max 15
_diffrn_reflns_limit_h_min -15
_diffrn_reflns_limit_k_max 15
_diffrn_reflns_limit_k_min -15
_diffrn_reflns_limit_l_max 24
_diffrn_reflns_limit_l_min -24
_diffrn_reflns_number 33082
_diffrn_reflns_theta_full 23.62
_diffrn_reflns_theta_max 23.62
_diffrn_reflns_theta_min 1.71
_exptl_absorpt_coefficient_mu 0.604
_exptl_absorpt_correction_T_max 1.000
_exptl_absorpt_correction_T_min 0.975
_exptl_absorpt_correction_type multi-scan
_exptl_absorpt_process_details '(SADABS; Bruker, 2000)'
_exptl_crystal_colour brown
_exptl_crystal_density_diffrn 1.111
_exptl_crystal_density_method 'not measured'
_exptl_crystal_description prismatic
_exptl_crystal_F_000 1234
_exptl_crystal_size_max 0.12
_exptl_crystal_size_mid 0.11
_exptl_crystal_size_min 0.10
_platon_squeeze_details
;
;
_refine_diff_density_max 0.304
_refine_diff_density_min -0.587
_refine_diff_density_rms 0.063
_refine_ls_extinction_coef 0.0018(5)
_refine_ls_extinction_expression Fc^*^=kFc[1+0.001xFc^2^\l^3^/sin(2\q)]^-1/4^
_refine_ls_extinction_method SHELXL
_refine_ls_goodness_of_fit_ref 1.041
_refine_ls_hydrogen_treatment constr
_refine_ls_matrix_type full
_refine_ls_number_parameters 127
_refine_ls_number_reflns 1869
_refine_ls_number_restraints 0
_refine_ls_restrained_S_all 1.041
_refine_ls_R_factor_all 0.0635
_refine_ls_R_factor_gt 0.0490
_refine_ls_shift/su_max 0.001
_refine_ls_shift/su_mean 0.000
_refine_ls_structure_factor_coef Fsqd
_refine_ls_weighting_details 'calc w=1/[\s^2^(Fo^2^)+(0.0928P)^2^+0.4652P] where P=(Fo^2^+2Fc^2^)/3'
_refine_ls_weighting_scheme calc
_refine_ls_wR_factor_gt 0.1364
_refine_ls_wR_factor_ref 0.1435
_reflns_number_gt 1436
_reflns_number_total 1869
_reflns_threshold_expression >2sigma(I)
_cod_data_source_file b903986d.txt
_cod_data_source_block compound2
_cod_depositor_comments
;
The following automatic conversions were performed:
'_symmetry_cell_setting' value 'Hexagonal' changed to 'hexagonal'
according to '/home/saulius/struct/CIF-dictionaries/cif_core.dic'
dictionary named 'cif_core.dic' version 2.4.1 from 2010-06-29.

Automatic conversion script
Id: cif_fix_enum 1527 2010-12-29 10:47:43Z saulius 
;
_cod_original_cell_volume 3622.2(10)
_cod_original_sg_symbol_H-M P63/m
_cod_database_code 7002465

loop_
_symmetry_equiv_pos_as_xyz
'x, y, z'
'-y, x-y, z'
'-x+y, -x, z'
'-x, -y, z+1/2'
'y, -x+y, z+1/2'
'x-y, x, z+1/2'
'-x, -y, -z'
'y, -x+y, -z'
'x-y, x, -z'
'x, y, -z-1/2'
'-y, x-y, -z-1/2'
'-x+y, -x, -z-1/2'

loop_
_atom_site_label
_atom_site_type_symbol
_atom_site_fract_x
_atom_site_fract_y
_atom_site_fract_z
_atom_site_U_iso_or_equiv
_atom_site_adp_type
_atom_site_occupancy
_atom_site_symmetry_multiplicity
_atom_site_calc_flag
_atom_site_refinement_flags
_atom_site_disorder_assembly
_atom_site_disorder_group
Ni1 Ni 0.6667 0.3333 0.59242(3) 0.0519(3) Uani 1 3 d S . .
N1 N 0.5357(2) 0.2076(2) 0.54004(11) 0.0614(7) Uani 1 1 d . . .
C2 C 0.5440(3) 0.1607(3) 0.48818(16) 0.0750(10) Uani 1 1 d . . .
H2 H 0.6147 0.1822 0.4727 0.090 Uiso 1 1 calc R . .
C3 C 0.4513(4) 0.0821(4) 0.4573(2) 0.0963(14) Uani 1 1 d . . .
H3 H 0.4590 0.0512 0.4213 0.116 Uiso 1 1 calc R . .
C4 C 0.3479(4) 0.0501(4) 0.4803(2) 0.1000(14) Uani 1 1 d . . .
H4 H 0.2841 -0.0022 0.4597 0.120 Uiso 1 1 calc R . .
C5 C 0.3385(4) 0.0955(3) 0.53403(18) 0.0820(11) Uani 1 1 d . . .
H5 H 0.2685 0.0731 0.5508 0.098 Uiso 1 1 calc R . .
C6 C 0.4336(3) 0.1742(3) 0.56238(16) 0.0597(9) Uani 1 1 d . . .
C7 C 0.4291(3) 0.2312(3) 0.61990(15) 0.0572(8) Uani 1 1 d . . .
O8 O 0.33308(19) 0.1970(2) 0.64310(12) 0.0848(8) Uani 1 1 d . . .
N9 N 0.5255(2) 0.3102(2) 0.63918(10) 0.0515(6) Uani 1 1 d . . .
C10 C 0.5261(2) 0.3645(3) 0.69527(13) 0.0503(8) Uani 1 1 d . . .
C11 C 0.5141(3) 0.3089(4) 0.7500 0.0506(10) Uani 1 2 d S . .
H11 H 0.4982 0.2349 0.7500 0.061 Uiso 1 2 calc SR . .
C12 C 0.5445(3) 0.4712(3) 0.69522(14) 0.0571(8) Uani 1 1 d . . .
H12 H 0.5521 0.5083 0.6587 0.069 Uiso 1 1 calc R . .
C13 C 0.5516(4) 0.5241(4) 0.7500 0.0644(13) Uani 1 2 d S . .
H13 H 0.5614 0.5958 0.7500 0.077 Uiso 1 2 calc SR . .
P1 P 0.0000 0.0000 0.5000 0.1307(14) Uani 1 6 d S . .
F1 F 0.1001(4) 0.0330(5) 0.4590(3) 0.236(2) Uani 1 1 d . . .

loop_
_atom_site_aniso_label
_atom_site_aniso_U_11
_atom_site_aniso_U_22
_atom_site_aniso_U_33
_atom_site_aniso_U_23
_atom_site_aniso_U_13
_atom_site_aniso_U_12
Ni1 0.0594(4) 0.0594(4) 0.0371(4) 0.000 0.000 0.02968(18)
N1 0.0772(19) 0.0699(17) 0.0408(15) -0.0022(12) -0.0035(13) 0.0396(15)
C2 0.081(2) 0.087(3) 0.059(2) -0.018(2) -0.0106(19) 0.044(2)
C3 0.112(4) 0.095(3) 0.079(3) -0.041(2) -0.024(3) 0.051(3)
C4 0.093(3) 0.086(3) 0.105(3) -0.043(3) -0.035(3) 0.033(3)
C5 0.077(3) 0.077(3) 0.078(3) -0.016(2) -0.013(2) 0.028(2)
C6 0.065(2) 0.0572(19) 0.0519(19) -0.0012(15) -0.0105(16) 0.0272(17)
C7 0.057(2) 0.064(2) 0.0490(18) 0.0009(16) -0.0041(16) 0.0291(17)
O8 0.0549(15) 0.110(2) 0.0709(17) -0.0108(15) 0.0013(12) 0.0276(14)
N9 0.0600(16) 0.0612(15) 0.0379(13) -0.0042(11) -0.0056(11) 0.0337(13)
C10 0.0486(17) 0.063(2) 0.0434(17) -0.0003(14) -0.0021(13) 0.0314(15)
C11 0.048(2) 0.061(3) 0.044(2) 0.000 0.000 0.028(2)
C12 0.069(2) 0.073(2) 0.0443(17) 0.0065(15) 0.0001(14) 0.0461(18)
C13 0.082(3) 0.064(3) 0.062(3) 0.000 0.000 0.048(3)
P1 0.0986(15) 0.0986(15) 0.195(4) 0.000 0.000 0.0493(8)
F1 0.156(4) 0.218(5) 0.335(7) 0.031(6) 0.069(4) 0.095(4)

loop_
_atom_type_symbol
_atom_type_description
_atom_type_scat_dispersion_real
_atom_type_scat_dispersion_imag
_atom_type_scat_source
C C 0.0033 0.0016 'International Tables Vol C Tables 4.2.6.8 and 6.1.1.4'
H H 0.0000 0.0000 'International Tables Vol C Tables 4.2.6.8 and 6.1.1.4'
N N 0.0061 0.0033 'International Tables Vol C Tables 4.2.6.8 and 6.1.1.4'
O O 0.0106 0.0060 'International Tables Vol C Tables 4.2.6.8 and 6.1.1.4'
Ni Ni 0.3393 1.1124 'International Tables Vol C Tables 4.2.6.8 and 6.1.1.4'
P P 0.1023 0.0942 'International Tables Vol C Tables 4.2.6.8 and 6.1.1.4'
F F 0.0171 0.0103 'International Tables Vol C Tables 4.2.6.8 and 6.1.1.4'

loop_
_geom_angle_atom_site_label_1
_geom_angle_atom_site_label_2
_geom_angle_atom_site_label_3
_geom_angle
_geom_angle_site_symmetry_1
_geom_angle_site_symmetry_3
_geom_angle_publ_flag
N9 Ni1 N9 97.65(8) . 2_655 ?
N9 Ni1 N9 97.65(8) . 3_665 ?
N9 Ni1 N9 97.65(8) 2_655 3_665 ?
N9 Ni1 N1 170.15(10) . 2_655 ?
N9 Ni1 N1 78.08(10) 2_655 2_655 ?
N9 Ni1 N1 91.74(10) 3_665 2_655 ?
N9 Ni1 N1 91.74(10) . 3_665 ?
N9 Ni1 N1 170.15(10) 2_655 3_665 ?
N9 Ni1 N1 78.08(10) 3_665 3_665 ?
N1 Ni1 N1 93.09(10) 2_655 3_665 ?
N9 Ni1 N1 78.08(10) . . ?
N9 Ni1 N1 91.74(10) 2_655 . ?
N9 Ni1 N1 170.15(10) 3_665 . ?
N1 Ni1 N1 93.09(10) 2_655 . ?
N1 Ni1 N1 93.09(10) 3_665 . ?
C6 N1 C2 118.3(3) . . ?
C6 N1 Ni1 113.8(2) . . ?
C2 N1 Ni1 127.9(3) . . ?
N1 C2 C3 122.0(4) . . ?
N1 C2 H2 119.0 . . ?
C3 C2 H2 119.0 . . ?
C4 C3 C2 118.9(4) . . ?
C4 C3 H3 120.5 . . ?
C2 C3 H3 120.5 . . ?
C3 C4 C5 119.6(4) . . ?
C3 C4 H4 120.2 . . ?
C5 C4 H4 120.2 . . ?
C6 C5 C4 118.9(4) . . ?
C6 C5 H5 120.6 . . ?
C4 C5 H5 120.6 . . ?
N1 C6 C5 122.3(3) . . ?
N1 C6 C7 116.1(3) . . ?
C5 C6 C7 121.6(3) . . ?
O8 C7 N9 128.4(3) . . ?
O8 C7 C6 116.8(3) . . ?
N9 C7 C6 114.8(3) . . ?
C7 N9 C10 116.9(3) . . ?
C7 N9 Ni1 117.1(2) . . ?
C10 N9 Ni1 125.59(19) . . ?
C12 C10 C11 120.1(3) . . ?
C12 C10 N9 120.7(3) . . ?
C11 C10 N9 119.0(3) . . ?
C10 C11 C10 119.7(4) . 10_557 ?
C10 C11 H11 120.1 . . ?
C10 C11 H11 120.1 10_557 . ?
C10 C12 C13 119.5(3) . . ?
C10 C12 H12 120.2 . . ?
C13 C12 H12 120.2 . . ?
C12 C13 C12 120.8(4) . 10_557 ?
C12 C13 H13 119.6 . . ?
C12 C13 H13 119.6 10_557 . ?
F1 P1 F1 91.8(4) . 9_556 ?
F1 P1 F1 88.2(4) . 3 ?
F1 P1 F1 180.0(3) 9_556 3 ?
F1 P1 F1 88.2(4) . 2 ?
F1 P1 F1 91.8(4) 9_556 2 ?
F1 P1 F1 88.2(4) 3 2 ?
F1 P1 F1 91.8(4) . 8_556 ?
F1 P1 F1 88.2(4) 9_556 8_556 ?
F1 P1 F1 91.8(4) 3 8_556 ?
F1 P1 F1 180.0(4) 2 8_556 ?
F1 P1 F1 179.998(1) . 7_556 ?
F1 P1 F1 88.2(4) 9_556 7_556 ?
F1 P1 F1 91.8(4) 3 7_556 ?
F1 P1 F1 91.8(4) 2 7_556 ?
F1 P1 F1 88.2(4) 8_556 7_556 ?

loop_
_geom_bond_atom_site_label_1
_geom_bond_atom_site_label_2
_geom_bond_distance
_geom_bond_site_symmetry_2
_geom_bond_publ_flag
Ni1 N9 2.080(2) . ?
Ni1 N9 2.080(2) 2_655 ?
Ni1 N9 2.080(2) 3_665 ?
Ni1 N1 2.112(3) 2_655 ?
Ni1 N1 2.112(3) 3_665 ?
Ni1 N1 2.112(3) . ?
N1 C6 1.337(4) . ?
N1 C2 1.344(4) . ?
C2 C3 1.372(5) . ?
C2 H2 0.9300 . ?
C3 C4 1.361(6) . ?
C3 H3 0.9300 . ?
C4 C5 1.374(6) . ?
C4 H4 0.9300 . ?
C5 C6 1.365(5) . ?
C5 H5 0.9300 . ?
C6 C7 1.507(5) . ?
C7 O8 1.269(4) . ?
C7 N9 1.298(4) . ?
N9 C10 1.441(4) . ?
C10 C12 1.362(4) . ?
C10 C11 1.392(4) . ?
C11 C10 1.392(4) 10_557 ?
C11 H11 0.9300 . ?
C12 C13 1.386(4) . ?
C12 H12 0.9300 . ?
C13 C12 1.386(4) 10_557 ?
C13 H13 0.9300 . ?
P1 F1 1.516(5) . ?
P1 F1 1.516(5) 9_556 ?
P1 F1 1.516(5) 3 ?
P1 F1 1.516(5) 2 ?
P1 F1 1.516(5) 8_556 ?
P1 F1 1.516(5) 7_556 ?

loop_
_platon_squeeze_void_nr
_platon_squeeze_void_average_x
_platon_squeeze_void_average_y
_platon_squeeze_void_average_z
_platon_squeeze_void_volume
_platon_squeeze_void_count_electrons
_platon_squeeze_void_content
1 -0.015 -0.009 0.250 715 229 ' '
2 -0.013 -0.008 0.750 715 231 ' '
